data_9013490
loop_
_publ_author_name
'Higgins, J. B.'
'Ribbe, P. H.'

_publ_section_title
;A neutron and x-ray diffraction study of (Mg-Al)VI and (Si-Al)IV ordering
 monoclinic sapphirine Locality: Bekily, Madagasgar Note: Data from x-ray
 diffraction, known as sapphirine II
;
_journal_name_full 'Contributions to Mineralogy and Petrology'
_journal_page_first 357
_journal_page_last 368
_journal_paper_doi 10.1007/BF01164520
_journal_volume 68
_journal_year 1979
_chemical_compound_source 'Bekily, Madagasgar'
_chemical_formula_sum 'Al5.655 Mg2.39 O10 Si1.455'
_chemical_name_mineral Sapphirine
_space_group_IT_number 14
_symmetry_space_group_name_Hall '-P 2yab'
_symmetry_space_group_name_H-M 'P 1 21/a 1'
_cell_angle_alpha 90
_cell_angle_beta 125.4
_cell_angle_gamma 90
_cell_formula_units_Z 8
_cell_length_a 11.286
_cell_length_b 14.438
_cell_length_c 9.957
_cell_volume 1322.517
_database_code_amcsd 0012322
_exptl_crystal_density_diffrn 4.134
_cod_original_formula_sum 'Mg2.39 Al5.655 Si1.455 O10'
_cod_database_code 9013490

loop_
_space_group_symop_operation_xyz
x,y,z
1/2+x,1/2-y,z
1/2-x,1/2+y,-z
-x,-y,-z

loop_
_atom_site_label
_atom_site_fract_x
_atom_site_fract_y
_atom_site_fract_z
_atom_site_occupancy
_atom_site_U_iso_or_equiv
Mg1 0.00760 0.15840 0.13690 0.04000 0.00583
Mg2 -0.00880 0.15630 0.61340 0.06000 0.00659
Mg3 -0.00600 0.05660 0.37240 0.56000 0.00367
Mg4 -0.00260 0.05750 0.87320 1.00000 0.00583
Mg5 0.00860 0.36650 0.14260 1.00000 0.00481
Mg6 -0.00830 0.36510 0.60790 1.00000 0.00519
Mg7 0.00010 0.25680 0.87540 1.00000 0.00621
Mg8 0.25050 0.24960 0.87520 0.12000 0.00608
Al1_1 0.00760 0.15840 0.13690 0.96000 0.00583
Al2_1 -0.00880 0.15630 0.61340 0.94000 0.00659
Al3_1 -0.00600 0.05660 0.37240 0.44000 0.00367
Al4_1 -0.00260 0.05750 0.87320 1.00000 0.00583
Al5_1 0.00860 0.36650 0.14260 1.00000 0.00481
Al6_1 -0.00830 0.36510 0.60790 1.00000 0.00519
Al7 0.00010 0.25680 0.87540 1.00000 0.00621
Al8 0.25050 0.24960 0.87520 0.88000 0.00608
Al1_2 0.19770 0.55500 0.24700 0.92000 0.00760
Al2_2 0.20210 0.55280 0.75710 0.01000 0.00849
Al3_2 0.20200 0.44980 0.50540 0.51000 0.00633
Al4_2 0.19880 0.44130 0.00280 0.92000 0.00532
Al5_2 0.18800 0.75520 0.75540 1.00000 0.00545
Al6_2 0.18750 0.24590 0.50460 0.73000 0.00608
Si1 0.19770 0.55500 0.24700 0.08000 0.00760
Si2 0.20210 0.55280 0.75710 0.99000 0.00849
Si3 0.20200 0.44980 0.50540 0.49000 0.00633
Si4 0.19880 0.44130 0.00280 0.08000 0.00532
Si5 0.18800 0.75520 0.75540 1.00000 0.00545
Si6 0.18750 0.24590 0.50460 0.27000 0.00608
O1 0.12220 0.25550 0.11970 1.00000 0.00481
O2 0.12970 0.25190 0.63340 1.00000 0.00621
O3 0.12180 0.05880 0.12950 1.00000 0.00393
O4 0.11480 0.05730 0.62270 1.00000 0.00975
O5 0.11300 0.15710 0.36390 1.00000 0.00132
O6 0.10410 0.16820 0.84480 1.00000 0.00823
O7 0.10800 -0.05120 0.37070 1.00000 0.01153
O8 0.10560 -0.05800 0.86450 1.00000 0.01216
O9 0.37350 0.24920 0.11360 1.00000 0.01165
O10 0.37840 0.24580 0.62860 1.00000 0.00139
O11 0.35600 0.04070 0.12340 1.00000 0.00595
O12 0.36330 0.04240 0.62450 1.00000 0.00659
O13 0.38660 0.34330 0.38550 1.00000 0.00899
O14 0.39320 0.33220 0.89970 1.00000 0.00671
O15 0.36470 0.14790 0.35320 1.00000 0.00823
O16 0.37430 0.15520 0.87770 1.00000 0.00709
O17 0.13660 0.45760 0.12160 1.00000 0.01140
O18 0.14220 0.46410 0.62810 1.00000 0.00134
O19 0.13410 0.34910 0.39870 1.00000 0.00925
O20 0.12500 0.34390 0.87140 1.00000 0.00823

loop_
_cod_changelog_entry_id
_cod_changelog_entry_author
_cod_changelog_entry_date
_cod_changelog_entry_text
1
;cod-tools version 3.10.1
Id: cif_fix_AMCSD_atom_labels 10224 2024-08-07 11:09:31Z saulius
;
2024-08-07T19:40:11+03:00
;Changed the following '_atom_site_label' values:
the first duplicated label 'Al1'  converted to 'Al1_1'
duplicated label 'Al1' at index 16 converted to 'Al1_2'
the first duplicated label 'Al2'  converted to 'Al2_1'
duplicated label 'Al2' at index 17 converted to 'Al2_2'
the first duplicated label 'Al3'  converted to 'Al3_1'
duplicated label 'Al3' at index 18 converted to 'Al3_2'
the first duplicated label 'Al4'  converted to 'Al4_1'
duplicated label 'Al4' at index 19 converted to 'Al4_2'
the first duplicated label 'Al5'  converted to 'Al5_1'
duplicated label 'Al5' at index 20 converted to 'Al5_2'
the first duplicated label 'Al6'  converted to 'Al6_1'
duplicated label 'Al6' at index 21 converted to 'Al6_2'
;

loop_
_cod_related_entry_id
_cod_related_entry_database
_cod_related_entry_code
1 AMCSD 0012322
